data_7125200
loop_
_publ_author_name
'Reuter, Kirsten'
'Thiele, G\"unther'
'Hafner, Thomas'
'Uhlig, Frank'
'von H\"anisch, Carsten'

_publ_section_title
;
 Synthesis and coordination ability of a partially silicon based crown
 ether.
;
_journal_issue 90
_journal_name_full 'Chemical communications (Cambridge, England)'
_journal_page_first 13265
_journal_page_last 13268
_journal_paper_doi 10.1039/c6cc07520g
_journal_volume 52
_journal_year 2016
_chemical_formula_moiety 'C13 H32 F3 Li O7 S Si4, C H2 Cl2'
_chemical_formula_sum 'C14 H34 Cl2 F3 Li O7 S Si4'
_chemical_formula_weight 593.67
_chemical_properties_physical ', Air-sensitive,Moisture-sensitive'
_space_group_crystal_system orthorhombic
_space_group_IT_number 61
_space_group_name_Hall '-P 2ac 2ab'
_space_group_name_H-M_alt 'P b c a'
_atom_sites_solution_hydrogens geom
_atom_sites_solution_primary direct
_audit_creation_date 2016-08-17
_audit_creation_method
;
Olex2 1.2
(compiled 2016.02.19 svn.r3266 for OlexSys, GUI svn.r5155)
;
_audit_update_record
;
2016-08-17 deposited with the CCDC.
2016-10-14 downloaded from the CCDC.
;
_cell_angle_alpha 90
_cell_angle_beta 90
_cell_angle_gamma 90
_cell_formula_units_Z 16
_cell_length_a 14.6745(7)
_cell_length_b 24.0048(11)
_cell_length_c 32.5952(14)
_cell_measurement_reflns_used 9865
_cell_measurement_temperature 100(2)
_cell_measurement_theta_max 25.186
_cell_measurement_theta_min 2.52
_cell_volume 11481.9(9)
_computing_molecular_graphics
;
%$getVar(olex2_reference_short)%
;
_computing_publication_material
;
%$getVar(olex2_reference_short)%
;
_computing_structure_refinement
;
%$getVar(refinement_reference_short)%
;
_computing_structure_solution
;
%$getVar(solution_reference_short)%
;
_diffrn_ambient_temperature 100(2)
_diffrn_measured_fraction_theta_full 0.997
_diffrn_measured_fraction_theta_max 0.997
_diffrn_measurement_device_type 'Bruker D8 Quest'
_diffrn_measurement_method '\f and \w scans'
_diffrn_radiation_type MoK\a
_diffrn_radiation_wavelength 0.71073
_diffrn_reflns_av_R_equivalents 0.0774
_diffrn_reflns_av_unetI/netI 0.0349
_diffrn_reflns_Laue_measured_fraction_full 0.997
_diffrn_reflns_Laue_measured_fraction_max 0.997
_diffrn_reflns_limit_h_max 17
_diffrn_reflns_limit_h_min -17
_diffrn_reflns_limit_k_max 28
_diffrn_reflns_limit_k_min -28
_diffrn_reflns_limit_l_max 39
_diffrn_reflns_limit_l_min -39
_diffrn_reflns_number 146908
_diffrn_reflns_point_group_measured_fraction_full 0.997
_diffrn_reflns_point_group_measured_fraction_max 0.997
_diffrn_reflns_theta_full 25.327
_diffrn_reflns_theta_max 25.327
_diffrn_reflns_theta_min 2.107
_diffrn_standards_number 0
_exptl_absorpt_coefficient_mu 0.515
_exptl_absorpt_correction_T_max 0.7452
_exptl_absorpt_correction_T_min 0.6790
_exptl_absorpt_correction_type multi-scan
_exptl_absorpt_process_details
'SADABS-2014/5 (Bruker,2014/5) was used for absorption correction. wR2(int) was 0.1750 before and 0.0618 after correction. The Ratio of minimum to maximum transmission is 0.9112. The \l/2 correction factor is 0.00150.'
_exptl_crystal_colour 'clear light colourless'
_exptl_crystal_colour_lustre clear
_exptl_crystal_colour_modifier light
_exptl_crystal_colour_primary colourless
_exptl_crystal_density_diffrn 1.374
_exptl_crystal_description plate
_exptl_crystal_F_000 4960
_exptl_crystal_size_max 0.525
_exptl_crystal_size_mid 0.225
_exptl_crystal_size_min 0.214
_refine_diff_density_max 2.079
_refine_diff_density_min -0.982
_refine_diff_density_rms 0.083
_refine_ls_extinction_method none
_refine_ls_goodness_of_fit_ref 1.040
_refine_ls_hydrogen_treatment constr
_refine_ls_matrix_type full
_refine_ls_number_parameters 577
_refine_ls_number_reflns 10456
_refine_ls_number_restraints 0
_refine_ls_restrained_S_all 1.040
_refine_ls_R_factor_all 0.0763
_refine_ls_R_factor_gt 0.0534
_refine_ls_shift/su_max 0.001
_refine_ls_shift/su_mean 0.000
_refine_ls_structure_factor_coef Fsqd
_refine_ls_weighting_details 'w=1/[\s^2^(Fo^2^)+(0.0500P)^2^+31.7070P] where P=(Fo^2^+2Fc^2^)/3'
_refine_ls_weighting_scheme calc
_refine_ls_wR_factor_gt 0.1174
_refine_ls_wR_factor_ref 0.1273
_reflns_Friedel_coverage 0.000
_reflns_number_gt 8049
_reflns_number_total 10456
_reflns_threshold_expression 'I > 2\s(I)'
_cod_data_source_file c6cc07520g2.cif
_cod_data_source_block kr287pbca
_cod_database_code 7125200
_publ_section_exptl
;
Any special experimental details
;
_shelx_space_group_comment
;
The symmetry employed for this shelxl refinement is uniquely defined
by the following loop, which should always be used as a source of
symmetry information in preference to the above space-group names.
They are only intended as comments.
;
_olex2_refinement_description
;
1. Fixed Uiso
 At 1.2 times of:
  All C(H,H) groups
 At 1.5 times of:
  All C(H,H,H) groups
2.a Secondary CH2 refined with riding coordinates:
 C10(H10A,H10B), C11(H11A,H11B), C23(H23A,H23B), C24(H24A,H24B), C12(H12A,
 H12B), C26(H26A,H26B), C25(H25A,H25B), C9(H9A,H9B), C14(H14A,H14B), C28(H28A,
 H28B)
2.b Me refined with riding coordinates:
 C4(H4A,H4B,H4C), C16(H16A,H16B,H16C), C3(H3A,H3B,H3C), C17(H17A,H17B,H17C),
 C20(H20A,H20B,H20C), C15(H15A,H15B,H15C), C2(H2A,H2B,H2C), C18(H18A,H18B,H18C),
  C19(H19A,H19B,H19C), C5(H5A,H5B,H5C), C8(H8A,H8B,H8C), C21(H21A,H21B,H21C),
 C1(H1A,H1B,H1C), C22(H22A,H22B,H22C), C6(H6A,H6B,H6C), C7(H7A,H7B,H7C)
;
_shelx_shelxl_version_number 2014/7
_olex2_submission_special_instructions 'No special instructions were received'

loop_
_space_group_symop_operation_xyz
'x, y, z'
'-x+1/2, -y, z+1/2'
'-x, y+1/2, -z+1/2'
'x+1/2, -y+1/2, -z'
'-x, -y, -z'
'x-1/2, y, -z-1/2'
'x, -y-1/2, z-1/2'
'-x-1/2, y-1/2, z'

loop_
_atom_site_label
_atom_site_type_symbol
_atom_site_fract_x
_atom_site_fract_y
_atom_site_fract_z
_atom_site_U_iso_or_equiv
_atom_site_adp_type
_atom_site_occupancy
_atom_site_site_symmetry_order
_atom_site_calc_flag
_atom_site_refinement_flags_posn
O8 O 0.35319(15) 0.47420(9) 0.18983(6) 0.0150(5) Uani 1 1 d .
O9 O 0.36407(14) 0.49704(9) 0.09749(6) 0.0115(5) Uani 1 1 d .
O10 O 0.15747(15) 0.48343(9) 0.11328(7) 0.0163(5) Uani 1 1 d .
O11 O 0.17497(15) 0.45793(9) 0.19209(7) 0.0166(5) Uani 1 1 d .
O4 O 0.82816(15) 0.79318(9) 0.19239(7) 0.0163(5) Uani 1 1 d .
O2 O 0.63812(14) 0.75683(9) 0.09619(6) 0.0115(5) Uani 1 1 d .
O1 O 0.65048(15) 0.77470(9) 0.18993(6) 0.0137(5) Uani 1 1 d .
O3 O 0.84584(15) 0.76910(10) 0.11371(7) 0.0170(5) Uani 1 1 d .
C4 C 0.4832(2) 0.82940(14) 0.08591(11) 0.0192(8) Uani 1 1 d .
H4A H 0.4210 0.8346 0.0943 0.029 Uiso 1 1 calc R
H4B H 0.5186 0.8612 0.0940 0.029 Uiso 1 1 calc R
H4C H 0.4858 0.8253 0.0566 0.029 Uiso 1 1 calc R
C16 C 0.5197(2) 0.41358(13) 0.20298(10) 0.0179(7) Uani 1 1 d .
H16A H 0.5844 0.4151 0.1987 0.027 Uiso 1 1 calc R
H16B H 0.5071 0.4109 0.2318 0.027 Uiso 1 1 calc R
H16C H 0.4952 0.3816 0.1892 0.027 Uiso 1 1 calc R
C3 C 0.4590(2) 0.70494(14) 0.09627(10) 0.0182(7) Uani 1 1 d .
H3A H 0.3973 0.7111 0.1048 0.027 Uiso 1 1 calc R
H3B H 0.4608 0.7000 0.0670 0.027 Uiso 1 1 calc R
H3C H 0.4825 0.6722 0.1094 0.027 Uiso 1 1 calc R
C17 C 0.5150(2) 0.42115(14) 0.08540(11) 0.0192(8) Uani 1 1 d .
H17A H 0.5773 0.4147 0.0932 0.029 Uiso 1 1 calc R
H17B H 0.4784 0.3900 0.0937 0.029 Uiso 1 1 calc R
H17C H 0.5113 0.4255 0.0562 0.029 Uiso 1 1 calc R
C20 C 0.3406(3) 0.59048(14) 0.04180(11) 0.0240(8) Uani 1 1 d .
H20A H 0.3113 0.6006 0.0166 0.036 Uiso 1 1 calc R
H20B H 0.3186 0.6139 0.0635 0.036 Uiso 1 1 calc R
H20C H 0.4053 0.5951 0.0390 0.036 Uiso 1 1 calc R
C27 C 0.3027(2) 0.28441(14) 0.09317(10) 0.0185(8) Uani 1 1 d .
C10 C 0.9087(2) 0.76423(14) 0.18093(10) 0.0173(7) Uani 1 1 d .
H10A H 0.8998 0.7243 0.1835 0.021 Uiso 1 1 calc R
H10B H 0.9592 0.7752 0.1983 0.021 Uiso 1 1 calc R
C13 C 0.6951(2) 0.96065(14) 0.08752(11) 0.0192(8) Uani 1 1 d .
C11 C 0.7866(2) 0.77218(16) 0.22907(10) 0.0213(8) Uani 1 1 d .
H11A H 0.8178 0.7863 0.2532 0.026 Uiso 1 1 calc R
H11B H 0.7886 0.7318 0.2295 0.026 Uiso 1 1 calc R
C23 C 0.0762(2) 0.47106(15) 0.13644(10) 0.0191(8) Uani 1 1 d .
H23A H 0.0617 0.4318 0.1343 0.023 Uiso 1 1 calc R
H23B H 0.0251 0.4923 0.1259 0.023 Uiso 1 1 calc R
C24 C 0.0940(2) 0.48635(14) 0.18035(10) 0.0180(7) Uani 1 1 d .
H24A H 0.1020 0.5263 0.1830 0.022 Uiso 1 1 calc R
H24B H 0.0434 0.4749 0.1975 0.022 Uiso 1 1 calc R
F3 F 0.61557(15) 0.94643(9) 0.07125(6) 0.0317(5) Uani 1 1 d .
F4 F 0.23357(15) 0.29251(11) 0.06777(6) 0.0350(6) Uani 1 1 d .
F1 F 0.75935(16) 0.94190(11) 0.06253(6) 0.0397(6) Uani 1 1 d .
F6 F 0.37770(14) 0.30114(10) 0.07446(6) 0.0312(5) Uani 1 1 d .
F2 F 0.69939(18) 1.01590(9) 0.08702(7) 0.0383(6) Uani 1 1 d .
F5 F 0.31024(19) 0.22952(9) 0.09848(7) 0.0434(7) Uani 1 1 d .
O14 O 0.20379(17) 0.29503(11) 0.15739(8) 0.0293(6) Uani 1 1 d .
O7 O 0.79481(16) 0.95628(11) 0.15194(7) 0.0249(6) Uani 1 1 d .
O13 O 0.36668(18) 0.30538(11) 0.16502(8) 0.0296(6) Uani 1 1 d .
O6 O 0.63136(17) 0.95494(11) 0.16106(7) 0.0261(6) Uani 1 1 d .
O12 O 0.2792(2) 0.37682(10) 0.13014(8) 0.0340(7) Uani 1 1 d .
O5 O 0.7079(2) 0.87419(10) 0.13295(8) 0.0312(7) Uani 1 1 d .
C15 C 0.5127(3) 0.54076(14) 0.20788(11) 0.0224(8) Uani 1 1 d .
H15A H 0.5773 0.5427 0.2035 0.034 Uiso 1 1 calc R
H15B H 0.4843 0.5734 0.1966 0.034 Uiso 1 1 calc R
H15C H 0.5005 0.5388 0.2368 0.034 Uiso 1 1 calc R
C12 C 0.6897(3) 0.79228(16) 0.22820(10) 0.0234(8) Uani 1 1 d .
H12A H 0.6559 0.7766 0.2510 0.028 Uiso 1 1 calc R
H12B H 0.6879 0.8326 0.2304 0.028 Uiso 1 1 calc R
C2 C 0.4879(3) 0.71176(15) 0.20805(11) 0.0251(9) Uani 1 1 d .
H2A H 0.4233 0.7110 0.2036 0.038 Uiso 1 1 calc R
H2B H 0.5148 0.6785 0.1970 0.038 Uiso 1 1 calc R
H2C H 0.5002 0.7138 0.2369 0.038 Uiso 1 1 calc R
C18 C 0.5454(2) 0.54590(14) 0.09613(10) 0.0171(7) Uani 1 1 d .
H18A H 0.6073 0.5387 0.1040 0.026 Uiso 1 1 calc R
H18B H 0.5423 0.5513 0.0670 0.026 Uiso 1 1 calc R
H18C H 0.5240 0.5788 0.1098 0.026 Uiso 1 1 calc R
C19 C 0.3576(3) 0.47176(17) 0.01164(10) 0.0269(9) Uani 1 1 d .
H19A H 0.3295 0.4827 -0.0137 0.040 Uiso 1 1 calc R
H19B H 0.4225 0.4758 0.0094 0.040 Uiso 1 1 calc R
H19C H 0.3430 0.4336 0.0174 0.040 Uiso 1 1 calc R
C26 C 0.3138(2) 0.45770(16) 0.22810(10) 0.0205(8) Uani 1 1 d .
H26A H 0.3479 0.4736 0.2508 0.025 Uiso 1 1 calc R
H26B H 0.3146 0.4175 0.2307 0.025 Uiso 1 1 calc R
C5 C 0.6614(3) 0.79707(14) 0.01334(10) 0.0208(8) Uani 1 1 d .
H5A H 0.6908 0.7884 -0.0122 0.031 Uiso 1 1 calc R
H5B H 0.5967 0.7986 0.0093 0.031 Uiso 1 1 calc R
H5C H 0.6826 0.8325 0.0231 0.031 Uiso 1 1 calc R
C8 C 0.8963(3) 0.67084(17) 0.06838(14) 0.0397(11) Uani 1 1 d .
H8A H 0.8957 0.6550 0.0413 0.060 Uiso 1 1 calc R
H8B H 0.9580 0.6734 0.0780 0.060 Uiso 1 1 calc R
H8C H 0.8618 0.6476 0.0866 0.060 Uiso 1 1 calc R
C25 C 0.2174(2) 0.47883(15) 0.22846(10) 0.0207(8) Uani 1 1 d .
H25A H 0.1856 0.4656 0.2526 0.025 Uiso 1 1 calc R
H25B H 0.2166 0.5192 0.2286 0.025 Uiso 1 1 calc R
C21 C 0.1108(3) 0.44891(18) 0.03039(11) 0.0328(10) Uani 1 1 d .
H21A H 0.1120 0.4616 0.0025 0.049 Uiso 1 1 calc R
H21B H 0.1468 0.4157 0.0329 0.049 Uiso 1 1 calc R
H21C H 0.0491 0.4411 0.0383 0.049 Uiso 1 1 calc R
C1 C 0.4887(2) 0.83889(14) 0.20268(10) 0.0198(8) Uani 1 1 d .
H1A H 0.4240 0.8390 0.1984 0.030 Uiso 1 1 calc R
H1B H 0.5014 0.8414 0.2315 0.030 Uiso 1 1 calc R
H1C H 0.5154 0.8702 0.1888 0.030 Uiso 1 1 calc R
C22 C 0.0900(3) 0.56869(18) 0.05928(14) 0.0376(11) Uani 1 1 d .
H22A H 0.0905 0.5807 0.0312 0.056 Uiso 1 1 calc R
H22B H 0.0284 0.5615 0.0677 0.056 Uiso 1 1 calc R
H22C H 0.1156 0.5973 0.0763 0.056 Uiso 1 1 calc R
C6 C 0.6522(3) 0.67268(14) 0.03232(11) 0.0217(8) Uani 1 1 d .
H6A H 0.6824 0.6651 0.0068 0.032 Uiso 1 1 calc R
H6B H 0.6680 0.6444 0.0519 0.032 Uiso 1 1 calc R
H6C H 0.5875 0.6727 0.0281 0.032 Uiso 1 1 calc R
Li2 Li 0.2671(4) 0.4554(2) 0.14355(17) 0.0176(12) Uani 1 1 d .
C7 C 0.9111(3) 0.78535(19) 0.03063(11) 0.0340(10) Uani 1 1 d .
H7A H 0.9097 0.7688 0.0038 0.051 Uiso 1 1 calc R
H7B H 0.8847 0.8219 0.0294 0.051 Uiso 1 1 calc R
H7C H 0.9730 0.7880 0.0399 0.051 Uiso 1 1 calc R
Li1 Li 0.7349(4) 0.7965(2) 0.14384(16) 0.0155(12) Uani 1 1 d .
C9 C 0.9275(2) 0.77961(15) 0.13709(10) 0.0183(8) Uani 1 1 d .
H9A H 0.9441 0.8186 0.1352 0.022 Uiso 1 1 calc R
H9B H 0.9775 0.7575 0.1265 0.022 Uiso 1 1 calc R
S2 S 0.28640(6) 0.31933(3) 0.14240(2) 0.01494(19) Uani 1 1 d .
Si5 Si 0.46627(6) 0.47758(4) 0.18217(3) 0.0118(2) Uani 1 1 d .
Si4 Si 0.84485(6) 0.74154(4) 0.06683(3) 0.0143(2) Uani 1 1 d .
Si1 Si 0.53746(6) 0.77362(4) 0.18205(3) 0.0122(2) Uani 1 1 d .
Si2 Si 0.52975(6) 0.76599(3) 0.11069(3) 0.01040(19) Uani 1 1 d .
S1 S 0.70894(6) 0.93351(3) 0.13961(2) 0.01413(18) Uani 1 1 d .
Si6 Si 0.47266(6) 0.48553(3) 0.11086(3) 0.01032(19) Uani 1 1 d .
Si3 Si 0.68881(6) 0.74210(4) 0.05193(3) 0.01089(19) Uani 1 1 d .
Si8 Si 0.15849(6) 0.50406(4) 0.06450(3) 0.0145(2) Uani 1 1 d .
Si7 Si 0.31468(6) 0.51658(3) 0.05392(3) 0.01035(19) Uani 1 1 d .
Cl2 Cl 0.71922(8) 0.64166(4) 0.15846(4) 0.0419(3) Uani 1 1 d .
Cl4 Cl 0.26882(8) 0.61489(5) 0.16087(4) 0.0428(3) Uani 1 1 d .
Cl1 Cl 0.84642(10) 0.60026(5) 0.21962(4) 0.0561(4) Uani 1 1 d .
Cl3 Cl 0.08716(11) 0.65272(6) 0.18297(6) 0.0902(6) Uani 1 1 d .
C14 C 0.7895(3) 0.58586(16) 0.17385(13) 0.0361(10) Uani 1 1 d .
H14A H 0.7525 0.5527 0.1774 0.043 Uiso 1 1 calc R
H14B H 0.8339 0.5783 0.1525 0.043 Uiso 1 1 calc R
C28 C 0.2047(4) 0.66381(18) 0.18888(14) 0.0493(13) Uani 1 1 d .
H28A H 0.2205 0.6611 0.2177 0.059 Uiso 1 1 calc R
H28B H 0.2198 0.7011 0.1796 0.059 Uiso 1 1 calc R

loop_
_atom_site_aniso_label
_atom_site_aniso_U_11
_atom_site_aniso_U_22
_atom_site_aniso_U_33
_atom_site_aniso_U_23
_atom_site_aniso_U_13
_atom_site_aniso_U_12
O8 0.0159(13) 0.0204(12) 0.0088(11) 0.0046(9) 0.0019(9) 0.0004(10)
O9 0.0114(12) 0.0135(11) 0.0097(11) 0.0032(9) 0.0002(9) 0.0011(9)
O10 0.0099(12) 0.0227(13) 0.0165(12) 0.0016(10) 0.0047(9) -0.0005(10)
O11 0.0174(13) 0.0177(12) 0.0145(12) -0.0018(9) 0.0021(10) -0.0034(10)
O4 0.0177(13) 0.0184(12) 0.0127(11) 0.0000(9) -0.0019(10) -0.0004(10)
O2 0.0105(11) 0.0137(11) 0.0101(11) -0.0032(9) 0.0006(9) -0.0009(9)
O1 0.0166(12) 0.0172(12) 0.0073(11) -0.0034(9) -0.0006(9) 0.0015(10)
O3 0.0107(12) 0.0265(13) 0.0137(12) -0.0006(10) -0.0034(9) -0.0005(10)
C4 0.0167(18) 0.0161(18) 0.0246(19) 0.0000(15) 0.0015(15) 0.0041(14)
C16 0.0238(19) 0.0148(17) 0.0151(17) 0.0051(14) -0.0044(15) 0.0017(15)
C3 0.0171(19) 0.0166(18) 0.0210(18) -0.0042(14) -0.0010(15) -0.0030(14)
C17 0.0182(19) 0.0163(18) 0.0232(19) 0.0009(15) -0.0015(15) 0.0025(15)
C20 0.024(2) 0.0200(19) 0.028(2) 0.0117(16) -0.0103(16) -0.0075(16)
C27 0.0171(19) 0.0210(19) 0.0174(18) -0.0040(14) 0.0022(15) -0.0027(15)
C10 0.0155(18) 0.0196(18) 0.0168(17) 0.0034(14) -0.0030(14) -0.0007(14)
C13 0.0210(19) 0.0157(18) 0.0210(18) 0.0037(14) -0.0026(15) -0.0026(15)
C11 0.023(2) 0.034(2) 0.0071(16) 0.0007(14) -0.0027(14) 0.0004(16)
C23 0.0142(18) 0.028(2) 0.0156(17) -0.0015(15) 0.0030(14) -0.0031(15)
C24 0.0148(18) 0.0214(18) 0.0176(17) -0.0037(14) 0.0056(14) -0.0020(14)
F3 0.0279(13) 0.0395(13) 0.0278(12) 0.0111(10) -0.0134(10) -0.0117(10)
F4 0.0219(12) 0.0640(16) 0.0192(11) -0.0097(11) -0.0050(10) 0.0032(11)
F1 0.0332(14) 0.0643(17) 0.0214(12) 0.0026(11) 0.0098(10) 0.0057(12)
F6 0.0197(12) 0.0489(14) 0.0248(11) -0.0113(10) 0.0106(9) -0.0085(10)
F2 0.0632(17) 0.0166(11) 0.0351(13) 0.0119(9) -0.0096(12) -0.0084(11)
F5 0.080(2) 0.0182(12) 0.0317(13) -0.0084(10) 0.0087(13) 0.0022(12)
O14 0.0223(14) 0.0421(16) 0.0237(14) -0.0038(12) 0.0094(11) -0.0050(12)
O7 0.0160(13) 0.0325(15) 0.0262(14) 0.0020(11) -0.0056(11) -0.0036(11)
O13 0.0233(15) 0.0435(17) 0.0221(14) -0.0068(12) -0.0055(11) 0.0067(12)
O6 0.0185(14) 0.0386(16) 0.0214(13) 0.0025(12) 0.0048(11) 0.0044(12)
O12 0.061(2) 0.0148(13) 0.0260(14) -0.0003(11) 0.0110(14) 0.0067(13)
O5 0.0515(19) 0.0123(12) 0.0298(15) 0.0016(11) -0.0139(13) 0.0031(12)
C15 0.028(2) 0.0199(19) 0.0192(18) -0.0020(15) -0.0049(16) -0.0053(16)
C12 0.026(2) 0.036(2) 0.0082(16) -0.0051(15) -0.0047(15) -0.0019(17)
C2 0.031(2) 0.022(2) 0.0220(19) 0.0004(15) 0.0087(16) -0.0067(17)
C18 0.0139(18) 0.0173(18) 0.0200(18) 0.0045(14) 0.0015(14) -0.0014(14)
C19 0.026(2) 0.042(2) 0.0124(18) -0.0077(16) -0.0040(16) 0.0073(18)
C26 0.025(2) 0.029(2) 0.0078(16) 0.0048(14) 0.0027(14) -0.0037(16)
C5 0.027(2) 0.0228(19) 0.0124(17) 0.0017(14) -0.0007(15) 0.0032(16)
C8 0.035(3) 0.032(2) 0.052(3) -0.011(2) -0.003(2) 0.015(2)
C25 0.024(2) 0.029(2) 0.0083(16) -0.0032(14) 0.0050(14) -0.0037(16)
C21 0.030(2) 0.046(3) 0.022(2) 0.0004(18) -0.0004(17) -0.020(2)
C1 0.023(2) 0.0190(19) 0.0173(18) -0.0064(14) 0.0026(15) 0.0018(15)
C22 0.025(2) 0.037(2) 0.050(3) 0.018(2) -0.002(2) 0.0113(19)
C6 0.026(2) 0.0184(18) 0.0209(18) -0.0064(15) 0.0028(16) -0.0051(16)
Li2 0.022(3) 0.015(3) 0.015(3) 0.004(2) 0.001(2) 0.004(2)
C7 0.022(2) 0.061(3) 0.0188(19) 0.0073(19) 0.0012(16) -0.015(2)
Li1 0.021(3) 0.012(3) 0.014(3) -0.002(2) -0.001(2) 0.003(2)
C9 0.0105(17) 0.0269(19) 0.0176(18) 0.0039(15) -0.0030(14) -0.0039(14)
S2 0.0165(5) 0.0142(4) 0.0141(4) -0.0018(3) 0.0032(3) 0.0020(3)
Si5 0.0147(5) 0.0115(4) 0.0091(4) 0.0033(3) -0.0016(4) -0.0010(4)
Si4 0.0132(5) 0.0167(5) 0.0129(4) -0.0013(4) 0.0027(4) 0.0025(4)
Si1 0.0145(5) 0.0115(4) 0.0104(4) -0.0026(3) 0.0033(4) -0.0012(4)
Si2 0.0108(5) 0.0098(4) 0.0106(4) -0.0026(3) 0.0005(3) -0.0001(3)
S1 0.0143(4) 0.0124(4) 0.0157(4) 0.0022(3) -0.0018(3) 0.0001(3)
Si6 0.0108(5) 0.0109(4) 0.0092(4) 0.0031(3) 0.0002(3) 0.0006(3)
Si3 0.0135(5) 0.0104(4) 0.0088(4) -0.0025(3) 0.0001(4) -0.0006(4)
Si8 0.0112(5) 0.0172(5) 0.0151(5) 0.0038(4) -0.0029(4) -0.0001(4)
Si7 0.0122(5) 0.0108(4) 0.0080(4) 0.0019(3) -0.0009(3) -0.0018(3)
Cl2 0.0363(6) 0.0257(5) 0.0636(7) -0.0010(5) -0.0115(5) 0.0017(5)
Cl4 0.0387(6) 0.0374(6) 0.0524(7) 0.0067(5) 0.0040(5) -0.0023(5)
Cl1 0.0829(10) 0.0367(6) 0.0487(7) 0.0070(5) -0.0260(7) -0.0034(6)
Cl3 0.0729(11) 0.0384(7) 0.1593(17) -0.0007(9) 0.0566(11) 0.0090(7)
C14 0.047(3) 0.022(2) 0.039(2) -0.0050(18) -0.005(2) 0.0042(19)
C28 0.087(4) 0.025(2) 0.036(3) -0.0013(19) -0.005(3) -0.006(2)

loop_
_atom_type_symbol
_atom_type_description
_atom_type_scat_dispersion_real
_atom_type_scat_dispersion_imag
_atom_type_scat_source
C C 0.0033 0.0016 'International Tables Vol C Tables 4.2.6.8 and 6.1.1.4'
H H 0.0000 0.0000 'International Tables Vol C Tables 4.2.6.8 and 6.1.1.4'
Cl Cl 0.1484 0.1585 'International Tables Vol C Tables 4.2.6.8 and 6.1.1.4'
F F 0.0171 0.0103 'International Tables Vol C Tables 4.2.6.8 and 6.1.1.4'
Li Li -0.0003 0.0001 'International Tables Vol C Tables 4.2.6.8 and 6.1.1.4'
O O 0.0106 0.0060 'International Tables Vol C Tables 4.2.6.8 and 6.1.1.4'
S S 0.1246 0.1234 'International Tables Vol C Tables 4.2.6.8 and 6.1.1.4'
Si Si 0.0817 0.0704 'International Tables Vol C Tables 4.2.6.8 and 6.1.1.4'

loop_
_geom_angle_atom_site_label_1
_geom_angle_atom_site_label_2
_geom_angle_atom_site_label_3
_geom_angle
C26 O8 Li2 109.7(3)
C26 O8 Si5 122.8(2)
Si5 O8 Li2 121.2(2)
Si6 O9 Li2 110.34(17)
Si7 O9 Li2 114.27(18)
Si7 O9 Si6 133.14(14)
C23 O10 Li2 109.7(2)
C23 O10 Si8 124.6(2)
Si8 O10 Li2 124.2(2)
C24 O11 C25 114.7(3)
C24 O11 Li2 110.6(2)
C25 O11 Li2 110.9(2)
C10 O4 C11 113.7(2)
C10 O4 Li1 111.3(2)
C11 O4 Li1 111.4(2)
Si2 O2 Li1 109.90(17)
Si3 O2 Li1 113.34(18)
Si3 O2 Si2 134.33(14)
C12 O1 Li1 108.9(3)
C12 O1 Si1 122.2(2)
Si1 O1 Li1 119.8(2)
C9 O3 Li1 110.9(2)
C9 O3 Si4 124.2(2)
Si4 O3 Li1 124.8(2)
H4A C4 H4B 109.5
H4A C4 H4C 109.5
H4B C4 H4C 109.5
Si2 C4 H4A 109.5
Si2 C4 H4B 109.5
Si2 C4 H4C 109.5
H16A C16 H16B 109.5
H16A C16 H16C 109.5
H16B C16 H16C 109.5
Si5 C16 H16A 109.5
Si5 C16 H16B 109.5
Si5 C16 H16C 109.5
H3A C3 H3B 109.5
H3A C3 H3C 109.5
H3B C3 H3C 109.5
Si2 C3 H3A 109.5
Si2 C3 H3B 109.5
Si2 C3 H3C 109.5
H17A C17 H17B 109.5
H17A C17 H17C 109.5
H17B C17 H17C 109.5
Si6 C17 H17A 109.5
Si6 C17 H17B 109.5
Si6 C17 H17C 109.5
H20A C20 H20B 109.5
H20A C20 H20C 109.5
H20B C20 H20C 109.5
Si7 C20 H20A 109.5
Si7 C20 H20B 109.5
Si7 C20 H20C 109.5
F4 C27 F5 106.9(3)
F4 C27 S2 112.4(2)
F6 C27 F4 107.8(3)
F6 C27 F5 106.9(3)
F6 C27 S2 112.0(2)
F5 C27 S2 110.5(2)
O4 C10 H10A 110.4
O4 C10 H10B 110.4
O4 C10 C9 106.5(3)
H10A C10 H10B 108.6
C9 C10 H10A 110.4
C9 C10 H10B 110.4
F3 C13 F2 107.1(3)
F3 C13 S1 112.1(2)
F1 C13 F3 107.0(3)
F1 C13 F2 107.4(3)
F1 C13 S1 111.8(2)
F2 C13 S1 111.2(2)
O4 C11 H11A 110.6
O4 C11 H11B 110.6
O4 C11 C12 105.9(3)
H11A C11 H11B 108.7
C12 C11 H11A 110.6
C12 C11 H11B 110.6
O10 C23 H23A 110.2
O10 C23 H23B 110.2
O10 C23 C24 107.8(3)
H23A C23 H23B 108.5
C24 C23 H23A 110.2
C24 C23 H23B 110.2
O11 C24 C23 106.5(3)
O11 C24 H24A 110.4
O11 C24 H24B 110.4
C23 C24 H24A 110.4
C23 C24 H24B 110.4
H24A C24 H24B 108.6
S2 O12 Li2 150.9(2)
S1 O5 Li1 157.0(2)
H15A C15 H15B 109.5
H15A C15 H15C 109.5
H15B C15 H15C 109.5
Si5 C15 H15A 109.5
Si5 C15 H15B 109.5
Si5 C15 H15C 109.5
O1 C12 C11 107.5(3)
O1 C12 H12A 110.2
O1 C12 H12B 110.2
C11 C12 H12A 110.2
C11 C12 H12B 110.2
H12A C12 H12B 108.5
H2A C2 H2B 109.5
H2A C2 H2C 109.5
H2B C2 H2C 109.5
Si1 C2 H2A 109.5
Si1 C2 H2B 109.5
Si1 C2 H2C 109.5
H18A C18 H18B 109.5
H18A C18 H18C 109.5
H18B C18 H18C 109.5
Si6 C18 H18A 109.5
Si6 C18 H18B 109.5
Si6 C18 H18C 109.5
H19A C19 H19B 109.5
H19A C19 H19C 109.5
H19B C19 H19C 109.5
Si7 C19 H19A 109.5
Si7 C19 H19B 109.5
Si7 C19 H19C 109.5
O8 C26 H26A 110.3
O8 C26 H26B 110.3
O8 C26 C25 107.1(3)
H26A C26 H26B 108.6
C25 C26 H26A 110.3
C25 C26 H26B 110.3
H5A C5 H5B 109.5
H5A C5 H5C 109.5
H5B C5 H5C 109.5
Si3 C5 H5A 109.5
Si3 C5 H5B 109.5
Si3 C5 H5C 109.5
H8A C8 H8B 109.5
H8A C8 H8C 109.5
H8B C8 H8C 109.5
Si4 C8 H8A 109.5
Si4 C8 H8B 109.5
Si4 C8 H8C 109.5
O11 C25 C26 106.6(3)
O11 C25 H25A 110.4
O11 C25 H25B 110.4
C26 C25 H25A 110.4
C26 C25 H25B 110.4
H25A C25 H25B 108.6
H21A C21 H21B 109.5
H21A C21 H21C 109.5
H21B C21 H21C 109.5
Si8 C21 H21A 109.5
Si8 C21 H21B 109.5
Si8 C21 H21C 109.5
H1A C1 H1B 109.5
H1A C1 H1C 109.5
H1B C1 H1C 109.5
Si1 C1 H1A 109.5
Si1 C1 H1B 109.5
Si1 C1 H1C 109.5
H22A C22 H22B 109.5
H22A C22 H22C 109.5
H22B C22 H22C 109.5
Si8 C22 H22A 109.5
Si8 C22 H22B 109.5
Si8 C22 H22C 109.5
H6A C6 H6B 109.5
H6A C6 H6C 109.5
H6B C6 H6C 109.5
Si3 C6 H6A 109.5
Si3 C6 H6B 109.5
Si3 C6 H6C 109.5
O8 Li2 O9 90.2(2)
O8 Li2 O11 80.3(2)
O10 Li2 O8 142.7(3)
O10 Li2 O9 91.7(2)
O10 Li2 O11 81.0(2)
O11 Li2 O9 152.4(3)
O12 Li2 O8 109.1(3)
O12 Li2 O9 102.6(3)
O12 Li2 O10 106.7(3)
O12 Li2 O11 104.9(3)
H7A C7 H7B 109.5
H7A C7 H7C 109.5
H7B C7 H7C 109.5
Si4 C7 H7A 109.5
Si4 C7 H7B 109.5
Si4 C7 H7C 109.5
O4 Li1 O2 153.5(3)
O1 Li1 O4 80.1(2)
O1 Li1 O2 90.9(2)
O3 Li1 O4 80.1(2)
O3 Li1 O2 92.0(2)
O3 Li1 O1 140.9(3)
O5 Li1 O4 108.0(3)
O5 Li1 O2 98.5(2)
O5 Li1 O1 105.0(3)
O5 Li1 O3 113.0(3)
O3 C9 C10 107.9(3)
O3 C9 H9A 110.1
O3 C9 H9B 110.1
C10 C9 H9A 110.1
C10 C9 H9B 110.1
H9A C9 H9B 108.4
O14 S2 C27 102.94(15)
O14 S2 O12 115.04(17)
O13 S2 C27 103.75(16)
O13 S2 O14 115.24(16)
O13 S2 O12 115.33(18)
O12 S2 C27 101.86(16)
O8 Si5 C16 108.86(14)
O8 Si5 C15 109.51(15)
O8 Si5 Si6 101.05(8)
C16 Si5 C15 110.83(16)
C16 Si5 Si6 114.54(11)
C15 Si5 Si6 111.52(12)
O3 Si4 C8 109.54(17)
O3 Si4 C7 110.72(16)
O3 Si4 Si3 101.34(9)
C8 Si4 Si3 114.11(15)
C7 Si4 C8 108.8(2)
C7 Si4 Si3 112.15(13)
O1 Si1 C2 109.21(15)
O1 Si1 C1 108.27(14)
O1 Si1 Si2 101.63(8)
C2 Si1 Si2 111.88(12)
C1 Si1 C2 111.10(16)
C1 Si1 Si2 114.20(12)
O2 Si2 C4 109.57(14)
O2 Si2 C3 110.85(14)
O2 Si2 Si1 104.21(8)
C4 Si2 C3 109.39(16)
C4 Si2 Si1 112.79(12)
C3 Si2 Si1 109.95(11)
O7 S1 C13 102.83(16)
O7 S1 O6 115.19(16)
O7 S1 O5 115.44(16)
O6 S1 C13 103.73(16)
O6 S1 O5 114.83(17)
O5 S1 C13 102.19(15)
O9 Si6 C17 109.80(14)
O9 Si6 C18 110.47(13)
O9 Si6 Si5 103.55(8)
C17 Si6 C18 109.86(16)
C17 Si6 Si5 112.93(12)
C18 Si6 Si5 110.08(11)
O2 Si3 C5 109.77(14)
O2 Si3 C6 111.06(14)
O2 Si3 Si4 105.02(9)
C5 Si3 Si4 110.77(12)
C6 Si3 C5 109.80(16)
C6 Si3 Si4 110.35(13)
O10 Si8 C21 110.77(15)
O10 Si8 C22 109.34(17)
O10 Si8 Si7 100.82(9)
C21 Si8 Si7 111.81(14)
C22 Si8 C21 109.6(2)
C22 Si8 Si7 114.21(14)
O9 Si7 C20 111.25(14)
O9 Si7 C19 108.81(14)
O9 Si7 Si8 105.39(9)
C20 Si7 C19 109.02(18)
C20 Si7 Si8 110.79(13)
C19 Si7 Si8 111.55(13)
Cl2 C14 H14A 109.2
Cl2 C14 H14B 109.2
Cl1 C14 Cl2 111.9(2)
Cl1 C14 H14A 109.2
Cl1 C14 H14B 109.2
H14A C14 H14B 107.9
Cl4 C28 H28A 109.3
Cl4 C28 H28B 109.3
Cl3 C28 Cl4 111.5(2)
Cl3 C28 H28A 109.3
Cl3 C28 H28B 109.3
H28A C28 H28B 108.0

loop_
_geom_bond_atom_site_label_1
_geom_bond_atom_site_label_2
_geom_bond_distance
O8 C26 1.431(4)
O8 Li2 2.018(6)
O8 Si5 1.680(2)
O9 Li2 2.297(6)
O9 Si6 1.675(2)
O9 Si7 1.662(2)
O10 C23 1.442(4)
O10 Li2 2.003(6)
O10 Si8 1.666(2)
O11 C24 1.423(4)
O11 C25 1.430(4)
O11 Li2 2.082(6)
O4 C10 1.420(4)
O4 C11 1.434(4)
O4 Li1 2.093(6)
O2 Li1 2.310(6)
O2 Si2 1.674(2)
O2 Si3 1.661(2)
O1 C12 1.437(4)
O1 Li1 2.017(6)
O1 Si1 1.678(2)
O3 Li1 2.011(6)
O3 C9 1.443(4)
O3 Si4 1.665(2)
C4 H4A 0.9600
C4 H4B 0.9600
C4 H4C 0.9600
C4 Si2 1.854(3)
C16 H16A 0.9600
C16 H16B 0.9600
C16 H16C 0.9600
C16 Si5 1.853(3)
C3 H3A 0.9600
C3 H3B 0.9600
C3 H3C 0.9600
C3 Si2 1.856(3)
C17 H17A 0.9600
C17 H17B 0.9600
C17 H17C 0.9600
C17 Si6 1.861(3)
C20 H20A 0.9600
C20 H20B 0.9600
C20 H20C 0.9600
C20 Si7 1.857(3)
C27 F4 1.324(4)
C27 F6 1.321(4)
C27 F5 1.334(4)
C27 S2 1.826(3)
C10 H10A 0.9700
C10 H10B 0.9700
C10 C9 1.501(4)
C13 F3 1.327(4)
C13 F1 1.324(4)
C13 F2 1.328(4)
C13 S1 1.830(3)
C11 H11A 0.9700
C11 H11B 0.9700
C11 C12 1.501(5)
C23 H23A 0.9700
C23 H23B 0.9700
C23 C24 1.500(5)
C24 H24A 0.9700
C24 H24B 0.9700
O14 S2 1.431(3)
O7 S1 1.431(2)
O13 S2 1.430(3)
O6 S1 1.432(3)
O12 Li2 1.945(6)
O12 S2 1.440(3)
O5 Li1 1.940(6)
O5 S1 1.440(3)
C15 H15A 0.9600
C15 H15B 0.9600
C15 H15C 0.9600
C15 Si5 1.862(3)
C12 H12A 0.9700
C12 H12B 0.9700
C2 H2A 0.9600
C2 H2B 0.9600
C2 H2C 0.9600
C2 Si1 1.858(3)
C18 H18A 0.9600
C18 H18B 0.9600
C18 H18C 0.9600
C18 Si6 1.863(3)
C19 H19A 0.9600
C19 H19B 0.9600
C19 H19C 0.9600
C19 Si7 1.859(4)
C26 H26A 0.9700
C26 H26B 0.9700
C26 C25 1.503(5)
C5 H5A 0.9600
C5 H5B 0.9600
C5 H5C 0.9600
C5 Si3 1.867(3)
C8 H8A 0.9600
C8 H8B 0.9600
C8 H8C 0.9600
C8 Si4 1.858(4)
C25 H25A 0.9700
C25 H25B 0.9700
C21 H21A 0.9600
C21 H21B 0.9600
C21 H21C 0.9600
C21 Si8 1.865(4)
C1 H1A 0.9600
C1 H1B 0.9600
C1 H1C 0.9600
C1 Si1 1.849(3)
C22 H22A 0.9600
C22 H22B 0.9600
C22 H22C 0.9600
C22 Si8 1.857(4)
C6 H6A 0.9600
C6 H6B 0.9600
C6 H6C 0.9600
C6 Si3 1.864(3)
C7 H7A 0.9600
C7 H7B 0.9600
C7 H7C 0.9600
C7 Si4 1.855(4)
C9 H9A 0.9700
C9 H9B 0.9700
Si5 Si6 2.3341(12)
Si4 Si3 2.3408(13)
Si1 Si2 2.3359(12)
Si8 Si7 2.3373(13)
Cl2 C14 1.763(4)
Cl4 C28 1.760(5)
Cl1 C14 1.744(4)
Cl3 C28 1.756(6)
C14 H14A 0.9700
C14 H14B 0.9700
C28 H28A 0.9700
C28 H28B 0.9700

loop_
_geom_torsion_atom_site_label_1
_geom_torsion_atom_site_label_2
_geom_torsion_atom_site_label_3
_geom_torsion_atom_site_label_4
_geom_torsion
O8 C26 C25 O11 54.4(3)
O10 C23 C24 O11 -53.9(3)
O4 C10 C9 O3 -52.7(3)
O4 C11 C12 O1 54.5(4)
C10 O4 C11 C12 -160.3(3)
C11 O4 C10 C9 164.1(3)
C23 O10 Si8 C21 -63.3(3)
C23 O10 Si8 C22 57.6(3)
C23 O10 Si8 Si7 178.2(2)
C24 O11 C25 C26 -161.7(3)
F3 C13 S1 O7 -176.5(2)
F3 C13 S1 O6 -56.2(3)
F3 C13 S1 O5 63.5(3)
F4 C27 S2 O14 59.2(3)
F4 C27 S2 O13 179.6(2)
F4 C27 S2 O12 -60.3(3)
F1 C13 S1 O7 63.3(3)
F1 C13 S1 O6 -176.3(2)
F1 C13 S1 O5 -56.7(3)
F6 C27 S2 O14 -179.2(2)
F6 C27 S2 O13 -58.8(3)
F6 C27 S2 O12 61.3(3)
F2 C13 S1 O7 -56.6(3)
F2 C13 S1 O6 63.7(3)
F2 C13 S1 O5 -176.6(3)
F5 C27 S2 O14 -60.1(3)
F5 C27 S2 O13 60.3(3)
F5 C27 S2 O12 -179.6(3)
C12 O1 Si1 C2 -77.0(3)
C12 O1 Si1 C1 44.1(3)
C12 O1 Si1 Si2 164.7(2)
C26 O8 Si5 C16 45.9(3)
C26 O8 Si5 C15 -75.4(3)
C26 O8 Si5 Si6 166.9(2)
C25 O11 C24 C23 163.1(3)
Li2 O8 C26 C25 -47.6(3)
Li2 O8 Si5 C16 -103.3(2)
Li2 O8 Si5 C15 135.4(2)
Li2 O8 Si5 Si6 17.7(2)
Li2 O9 Si6 C17 91.3(2)
Li2 O9 Si6 C18 -147.4(2)
Li2 O9 Si6 Si5 -29.56(18)
Li2 O9 Si7 C20 128.8(2)
Li2 O9 Si7 C19 -111.1(2)
Li2 O9 Si7 Si8 8.66(19)
Li2 O10 C23 C24 45.3(3)
Li2 O10 Si8 C21 101.7(3)
Li2 O10 Si8 C22 -137.4(3)
Li2 O10 Si8 Si7 -16.7(2)
Li2 O11 C24 C23 36.7(3)
Li2 O11 C25 C26 -35.5(3)
Li2 O12 S2 C27 -176.4(5)
Li2 O12 S2 O14 73.0(6)
Li2 O12 S2 O13 -64.8(6)
Li1 O4 C10 C9 37.3(3)
Li1 O4 C11 C12 -33.6(3)
Li1 O2 Si2 C4 94.4(2)
Li1 O2 Si2 C3 -144.82(19)
Li1 O2 Si2 Si1 -26.58(18)
Li1 O2 Si3 C5 -100.7(2)
Li1 O2 Si3 C6 137.7(2)
Li1 O2 Si3 Si4 18.41(18)
Li1 O1 C12 C11 -49.8(4)
Li1 O1 Si1 C2 139.6(2)
Li1 O1 Si1 C1 -99.3(2)
Li1 O1 Si1 Si2 21.3(2)
Li1 O3 C9 C10 43.7(3)
Li1 O3 Si4 C8 -123.1(3)
Li1 O3 Si4 C7 116.9(3)
Li1 O3 Si4 Si3 -2.3(2)
Li1 O5 S1 C13 153.2(7)
Li1 O5 S1 O7 42.4(7)
Li1 O5 S1 O6 -95.3(7)
C9 O3 Si4 C8 60.8(3)
C9 O3 Si4 C7 -59.1(3)
C9 O3 Si4 Si3 -178.3(2)
Si5 O8 C26 C25 160.1(2)
Si4 O3 C9 C10 -139.8(2)
Si1 O1 C12 C11 163.3(2)
Si2 O2 Si3 C5 59.3(2)
Si2 O2 Si3 C6 -62.3(2)
Si2 O2 Si3 Si4 178.42(16)
Si6 O9 Si7 C20 -70.3(2)
Si6 O9 Si7 C19 49.8(2)
Si6 O9 Si7 Si8 169.59(16)
Si3 O2 Si2 C4 -66.1(2)
Si3 O2 Si2 C3 54.7(2)
Si3 O2 Si2 Si1 172.92(16)
Si8 O10 C23 C24 -147.8(2)
Si7 O9 Si6 C17 -70.2(2)
Si7 O9 Si6 C18 51.1(2)
Si7 O9 Si6 Si5 168.95(16)
